data_4321189
loop_
_publ_author_name
'Alfredo Burini'
'Rita Bravi'
'John P. Fackler,'
'Rossana Galassi'
'Tiffany A. Grant'
'Mohammad A. Omary'
'Bianca R. Pietroni'
'Richard J. Staples'

_publ_section_title
;
 Luminescent Chains Formed from Neutral, Triangular Gold Complexes
 Sandwiching TlI and AgI. Structures of
 {Ag([Au(\m-C2,N3-bzim)]3)2}BF4.CH2Cl2,
 {Tl([Au(\m-C2,N3-bzim)]3)2}PF6.0.5THF (bzim = 1-Benzylimidazolate), and
 {Tl([Au(\m-C(OEt)NC6H4CH3)]3)2}PF6.THF, with MAu6 (M = Ag+, Tl+) Cluster
 Cores
;
_journal_name_full 'Inorganic Chemistry'
_journal_page_first 3158
_journal_page_last 3165
_journal_paper_doi 10.1021/ic991492n
_journal_volume 39
_journal_year 2000
_chemical_formula_sum 'C61 H56 Ag Au6 B Cl2 F4 N12'
_chemical_formula_weight 2404.56
_chemical_name_systematic
; 
 ? 
;
_space_group_IT_number 2
_symmetry_cell_setting triclinic
_symmetry_space_group_name_Hall '-P 1'
_symmetry_space_group_name_H-M 'P -1'
_atom_sites_solution_hydrogens geom
_atom_sites_solution_primary direct
_atom_sites_solution_secondary difmap
_audit_creation_method SHELXL-97
_cell_angle_alpha 106.189(3)
_cell_angle_beta 103.551(5)
_cell_angle_gamma 101.310(5)
_cell_formula_units_Z 2
_cell_length_a 14.45050(10)
_cell_length_b 15.098(2)
_cell_length_c 15.9571(11)
_cell_measurement_temperature 213(2)
_cell_volume 3120.3(5)
_computing_structure_refinement 'SHELXL-97 (Sheldrick, 1997)'
_computing_structure_solution 'SHELXS-97 (Sheldrick, 1990)'
_diffrn_ambient_temperature 213(2)
_diffrn_measured_fraction_theta_full 0.990
_diffrn_measured_fraction_theta_max 0.990
_diffrn_radiation_monochromator graphite
_diffrn_radiation_source 'fine-focus sealed tube'
_diffrn_radiation_type MoK\a
_diffrn_radiation_wavelength 0.71073
_diffrn_reflns_av_R_equivalents 0.0503
_diffrn_reflns_av_sigmaI/netI 0.0704
_diffrn_reflns_limit_h_max 15
_diffrn_reflns_limit_h_min -13
_diffrn_reflns_limit_k_max 15
_diffrn_reflns_limit_k_min -16
_diffrn_reflns_limit_l_max 17
_diffrn_reflns_limit_l_min -16
_diffrn_reflns_number 13371
_diffrn_reflns_theta_full 22.50
_diffrn_reflns_theta_max 22.50
_diffrn_reflns_theta_min 1.40
_exptl_absorpt_coefficient_mu 14.505
_exptl_crystal_density_diffrn 2.559
_exptl_crystal_density_method 'not measured'
_exptl_crystal_F_000 2204
_refine_diff_density_max 1.398
_refine_diff_density_min -1.572
_refine_diff_density_rms 0.292
_refine_ls_extinction_method none
_refine_ls_goodness_of_fit_ref 1.196
_refine_ls_hydrogen_treatment mixed
_refine_ls_matrix_type full
_refine_ls_number_parameters 784
_refine_ls_number_reflns 8077
_refine_ls_number_restraints 468
_refine_ls_restrained_S_all 1.166
_refine_ls_R_factor_all 0.0894
_refine_ls_R_factor_gt 0.0572
_refine_ls_shift/su_max 0.012
_refine_ls_shift/su_mean 0.001
_refine_ls_structure_factor_coef Fsqd
_refine_ls_weighting_details 'w=1/[\s^2^(Fo^2^)+(0.0010P)^2^+122.6409P] where P=(Fo^2^+2Fc^2^)/3'
_refine_ls_weighting_scheme calc
_refine_ls_wR_factor_gt 0.1004
_refine_ls_wR_factor_ref 0.1201
_reflns_number_gt 6140
_reflns_number_total 8077
_reflns_threshold_expression >2sigma(I)
_cod_data_source_file ic991492n_1.cif
_cod_data_source_block Compound_1
_cod_depositor_comments
;
The following automatic conversions were performed:

'_refine_ls_weighting_scheme' value 'calc
w=1/[\s^2^(Fo^2^)+(0.0010P)^2^+122.6409P] where P=(Fo^2^+2Fc^2^)/3'
was changed to 'calc'. New tag '_refine_ls_weighting_details' was
created. The value of the new tag was set to
'w=1/[\s^2^(Fo^2^)+(0.0010P)^2^+122.6409P] where P=(Fo^2^+2Fc^2^)/3'.

Automatic conversion script
Id: cif_fix_values 3143 2015-03-26 13:38:13Z robertas 
;
_cod_database_code 4321189

loop_
_symmetry_equiv_pos_as_xyz
'x, y, z'
'-x, -y, -z'

loop_
_atom_site_label
_atom_site_type_symbol
_atom_site_fract_x
_atom_site_fract_y
_atom_site_fract_z
_atom_site_U_iso_or_equiv
_atom_site_adp_type
_atom_site_occupancy
_atom_site_calc_flag
_atom_site_refinement_flags
_atom_site_disorder_assembly
_atom_site_disorder_group
Ag1 Ag 0.26156(12) -0.52222(12) 0.55000(11) 0.0289(4) Uani 1 d . . .
Au1 Au 0.06663(6) -0.64066(6) 0.48808(6) 0.0273(2) Uani 1 d . . .
Au2 Au 0.19406(6) -0.49995(6) 0.71161(6) 0.0299(2) Uani 1 d . . .
Au3 Au 0.15492(6) -0.39046(6) 0.54840(6) 0.0269(2) Uani 1 d . . .
Au4 Au 0.33373(6) -0.64149(6) 0.42153(6) 0.0248(2) Uani 1 d . . .
Au5 Au 0.44083(6) -0.40328(6) 0.55881(6) 0.0255(2) Uani 1 d . . .
Au6 Au 0.39693(6) -0.58027(6) 0.65716(6) 0.0262(2) Uani 1 d . . .
N1 N 0.0902(14) -0.6976(13) 0.5892(13) 0.036(3) Uani 1 d U . .
N2 N 0.2446(12) -0.3552(12) 0.7447(12) 0.029(3) Uani 1 d U . .
N3 N 0.0924(13) -0.4817(12) 0.4169(11) 0.028(3) Uani 1 d U . .
N4 N 0.3445(13) -0.5346(13) 0.3686(12) 0.031(3) Uani 1 d U . .
N5 N 0.4885(13) -0.3750(13) 0.6974(12) 0.030(3) Uani 1 d U . .
N6 N 0.3390(12) -0.7187(12) 0.5701(12) 0.029(3) Uani 1 d U . .
N7 N 0.1462(14) -0.6956(14) 0.7254(13) 0.038(3) Uani 1 d U . .
N8 N 0.2589(13) -0.2183(12) 0.7244(12) 0.029(2) Uani 1 d U . .
N9 N 0.0232(13) -0.6204(13) 0.3035(11) 0.031(2) Uani 1 d U . .
N10 N 0.3805(13) -0.3895(13) 0.3705(12) 0.032(3) Uani 1 d U . .
N11 N 0.4919(14) -0.4004(13) 0.8238(12) 0.034(3) Uani 1 d U . .
N12 N 0.2851(12) -0.8369(13) 0.4389(12) 0.030(2) Uani 1 d U . .
C1 C 0.1398(17) -0.6407(17) 0.6743(16) 0.037(3) Uani 1 d U . .
C2 C 0.0973(17) -0.7899(17) 0.6729(16) 0.039(3) Uani 1 d U . .
H2A H 0.0887 -0.8428 0.6933 0.047 Uiso 1 calc R . .
C3 C 0.0641(17) -0.7911(17) 0.5859(16) 0.038(3) Uani 1 d U . .
H3A H 0.0299 -0.8455 0.5334 0.045 Uiso 1 calc R . .
C4 C 0.2223(15) -0.3135(15) 0.6819(14) 0.026(3) Uani 1 d U . .
C5 C 0.3038(16) -0.1969(16) 0.8163(15) 0.033(3) Uani 1 d U . .
H5A H 0.3354 -0.1358 0.8610 0.040 Uiso 1 calc R . .
C6 C 0.2931(15) -0.2804(15) 0.8282(15) 0.032(3) Uani 1 d U . .
H6A H 0.3149 -0.2888 0.8850 0.038 Uiso 1 calc R . .
C7 C 0.0588(16) -0.5759(16) 0.3941(14) 0.027(3) Uani 1 d U . .
C8 C 0.0337(16) -0.5505(16) 0.2654(15) 0.032(3) Uani 1 d U . .
H8A H 0.0131 -0.5590 0.2025 0.039 Uiso 1 calc R . .
C9 C 0.0797(16) -0.4658(17) 0.3353(14) 0.031(3) Uani 1 d U . .
H9A H 0.0996 -0.4057 0.3286 0.038 Uiso 1 calc R . .
C10 C 0.3868(16) -0.4431(16) 0.4228(15) 0.031(3) Uani 1 d U . .
C11 C 0.3386(16) -0.4472(16) 0.2809(15) 0.035(3) Uani 1 d U . .
H11A H 0.3276 -0.4267 0.2298 0.042 Uiso 1 calc R . .
C12 C 0.3162(17) -0.5368(17) 0.2791(15) 0.034(3) Uani 1 d U . .
H12A H 0.2865 -0.5920 0.2265 0.041 Uiso 1 calc R . .
C13 C 0.4601(16) -0.4417(16) 0.7324(14) 0.031(3) Uani 1 d U . .
C14 C 0.5395(17) -0.3053(17) 0.8470(15) 0.036(3) Uani 1 d U . .
H14A H 0.5672 -0.2596 0.9064 0.043 Uiso 1 calc R . .
C15 C 0.5388(16) -0.2906(17) 0.7688(14) 0.034(3) Uani 1 d U . .
H15A H 0.5679 -0.2320 0.7631 0.041 Uiso 1 calc R . .
C16 C 0.3202(15) -0.7400(16) 0.4820(15) 0.029(3) Uani 1 d U . .
C17 C 0.2862(15) -0.8763(16) 0.5055(15) 0.031(3) Uani 1 d U . .
H17A H 0.2680 -0.9424 0.4966 0.038 Uiso 1 calc R . .
C18 C 0.3174(15) -0.8050(15) 0.5859(15) 0.031(3) Uani 1 d U . .
H18A H 0.3237 -0.8121 0.6435 0.037 Uiso 1 calc R . .
C20 C 0.1838(18) -0.6661(18) 0.8257(15) 0.043(3) Uani 1 d U . .
H20A H 0.2327 -0.6030 0.8492 0.052 Uiso 1 calc R . .
H20B H 0.2179 -0.7118 0.8419 0.052 Uiso 1 calc R . .
C21 C 0.1051(19) -0.6603(19) 0.8724(17) 0.046(3) Uani 1 d U . .
C22 C 0.1071(19) -0.6838(18) 0.9456(16) 0.047(3) Uani 1 d U . .
H22A H 0.1578 -0.7101 0.9668 0.056 Uiso 1 calc R . .
C23 C 0.0402(19) -0.6726(19) 0.9936(17) 0.050(3) Uani 1 d U . .
H23A H 0.0471 -0.6881 1.0474 0.060 Uiso 1 calc R . .
C24 C -0.037(2) -0.6383(19) 0.9609(18) 0.054(4) Uani 1 d U . .
H24A H -0.0858 -0.6319 0.9908 0.065 Uiso 1 calc R . .
C25 C -0.042(2) -0.615(2) 0.8882(18) 0.057(4) Uani 1 d U . .
H25A H -0.0962 -0.5939 0.8647 0.068 Uiso 1 calc R . .
C26 C 0.0301(19) -0.6201(19) 0.8428(18) 0.052(3) Uani 1 d U . .
H26A H 0.0279 -0.5969 0.7937 0.063 Uiso 1 calc R . .
C30 C 0.2552(16) -0.1460(15) 0.6836(15) 0.033(3) Uani 1 d U . .
H30A H 0.2401 -0.0927 0.7242 0.039 Uiso 1 calc R . .
H30B H 0.2011 -0.1725 0.6257 0.039 Uiso 1 calc R . .
C31 C 0.3506(16) -0.1075(16) 0.6651(15) 0.034(3) Uani 1 d U . .
C32 C 0.3642(17) -0.0234(16) 0.6515(16) 0.037(3) Uani 1 d U . .
H32A H 0.3185 0.0125 0.6588 0.045 Uiso 1 calc R . .
C33 C 0.4479(17) 0.0116(17) 0.6261(16) 0.040(3) Uani 1 d U . .
H33A H 0.4576 0.0708 0.6161 0.047 Uiso 1 calc R . .
C34 C 0.5140(17) -0.0398(16) 0.6162(16) 0.039(3) Uani 1 d U . .
H34A H 0.5684 -0.0171 0.5975 0.047 Uiso 1 calc R . .
C35 C 0.5020(17) -0.1249(16) 0.6333(15) 0.037(3) Uani 1 d U . .
H35A H 0.5503 -0.1584 0.6309 0.045 Uiso 1 calc R . .
C36 C 0.4171(16) -0.1610(16) 0.6544(15) 0.037(3) Uani 1 d U . .
H36A H 0.4051 -0.2217 0.6613 0.044 Uiso 1 calc R . .
C40 C -0.0276(17) -0.7221(16) 0.2539(14) 0.034(3) Uani 1 d U . .
H40A H -0.0963 -0.7284 0.2210 0.041 Uiso 1 calc R . .
H40B H -0.0295 -0.7553 0.2985 0.041 Uiso 1 calc R . .
C41 C 0.0185(17) -0.7708(17) 0.1873(15) 0.036(3) Uani 1 d U . .
C42 C 0.1222(17) -0.7515(17) 0.2086(16) 0.039(3) Uani 1 d U . .
H42A H 0.1639 -0.7070 0.2655 0.046 Uiso 1 calc R . .
C43 C 0.1621(18) -0.7996(17) 0.1439(15) 0.040(3) Uani 1 d U . .
H43A H 0.2315 -0.7856 0.1592 0.048 Uiso 1 calc R . .
C44 C 0.1078(18) -0.8646(17) 0.0612(16) 0.042(3) Uani 1 d U . .
H44A H 0.1373 -0.8952 0.0191 0.051 Uiso 1 calc R . .
C45 C 0.0051(18) -0.8838(18) 0.0416(16) 0.043(3) Uani 1 d U . .
H45A H -0.0365 -0.9297 -0.0146 0.052 Uiso 1 calc R . .
C46 C -0.0362(18) -0.8359(16) 0.1041(15) 0.040(3) Uani 1 d U . .
H46A H -0.1056 -0.8493 0.0878 0.048 Uiso 1 calc R . .
C50 C 0.4167(16) -0.2848(15) 0.4009(15) 0.034(3) Uani 1 d U . .
H50A H 0.4633 -0.2665 0.3689 0.041 Uiso 1 calc R . .
H50B H 0.4521 -0.2597 0.4668 0.041 Uiso 1 calc R . .
C51 C 0.3313(17) -0.2411(17) 0.3818(16) 0.040(3) Uani 1 d U . .
C52 C 0.2654(17) -0.2403(17) 0.4320(16) 0.041(3) Uani 1 d U . .
H52A H 0.2735 -0.2676 0.4785 0.050 Uiso 1 calc R . .
C53 C 0.1893(18) -0.2012(18) 0.4157(17) 0.046(3) Uani 1 d U . .
H53A H 0.1474 -0.1995 0.4528 0.055 Uiso 1 calc R . .
C54 C 0.1727(19) -0.1651(18) 0.3483(17) 0.049(3) Uani 1 d U . .
H54A H 0.1181 -0.1404 0.3359 0.058 Uiso 1 calc R . .
C55 C 0.2375(18) -0.1646(18) 0.2968(17) 0.047(3) Uani 1 d U . .
H55A H 0.2286 -0.1360 0.2513 0.057 Uiso 1 calc R . .
C56 C 0.3142(18) -0.2048(17) 0.3107(16) 0.044(3) Uani 1 d U . .
H56A H 0.3549 -0.2079 0.2724 0.053 Uiso 1 calc R . .
C60 C 0.4756(18) -0.4481(17) 0.8888(15) 0.039(3) Uani 1 d U . .
H60A H 0.4056 -0.4847 0.8689 0.047 Uiso 1 calc R . .
H60B H 0.4896 -0.3993 0.9489 0.047 Uiso 1 calc R . .
C61 C 0.5394(19) -0.5157(18) 0.8986(15) 0.042(3) Uani 1 d U . .
C62 C 0.5000(19) -0.6101(17) 0.8624(15) 0.043(3) Uani 1 d U . .
H62A H 0.4320 -0.6366 0.8300 0.051 Uiso 1 calc R . .
C63 C 0.5613(19) -0.6690(18) 0.8733(16) 0.045(3) Uani 1 d U . .
H63A H 0.5337 -0.7360 0.8485 0.054 Uiso 1 calc R . .
C64 C 0.6587(19) -0.6332(17) 0.9181(15) 0.043(3) Uani 1 d U . .
H64A H 0.6988 -0.6743 0.9249 0.052 Uiso 1 calc R . .
C65 C 0.6989(19) -0.5350(17) 0.9539(15) 0.042(3) Uani 1 d U . .
H65A H 0.7670 -0.5086 0.9854 0.050 Uiso 1 calc R . .
C66 C 0.6396(18) -0.4762(18) 0.9437(15) 0.042(3) Uani 1 d U . .
H66A H 0.6669 -0.4092 0.9673 0.051 Uiso 1 calc R . .
C70 C 0.2472(15) -0.8885(16) 0.3401(14) 0.032(3) Uani 1 d U . .
H70A H 0.2778 -0.9408 0.3246 0.038 Uiso 1 calc R . .
H70B H 0.2652 -0.8446 0.3077 0.038 Uiso 1 calc R . .
C71 C 0.1382(16) -0.9284(16) 0.3098(15) 0.034(3) Uani 1 d U . .
C72 C 0.0803(16) -0.8906(17) 0.3612(16) 0.038(3) Uani 1 d U . .
H72A H 0.1095 -0.8398 0.4175 0.046 Uiso 1 calc R . .
C73 C -0.0244(17) -0.9315(17) 0.3258(16) 0.041(3) Uani 1 d U . .
H73A H -0.0639 -0.9061 0.3599 0.049 Uiso 1 calc R . .
C74 C -0.0674(17) -1.0010(17) 0.2500(16) 0.041(3) Uani 1 d U . .
H74A H -0.1369 -1.0245 0.2288 0.049 Uiso 1 calc R . .
C75 C -0.0119(17) -1.0407(17) 0.2002(17) 0.041(3) Uani 1 d U . .
H75A H -0.0435 -1.0928 0.1452 0.050 Uiso 1 calc R . .
C76 C 0.0916(16) -1.0051(16) 0.2297(16) 0.038(3) Uani 1 d U . .
H76A H 0.1291 -1.0336 0.1950 0.046 Uiso 1 calc R . .
B1 B 0.337(3) 0.146(3) 0.880(3) 0.071(11) Uani 1 d . . .
F1 F 0.3223(14) 0.1695(14) 0.8031(11) 0.086(6) Uani 1 d . . .
F2 F 0.3147(15) 0.0521(14) 0.8576(14) 0.099(6) Uani 1 d . . .
F3 F 0.4333(12) 0.1839(13) 0.9354(11) 0.085(6) Uani 1 d . . .
F4 F 0.2778(16) 0.1833(15) 0.9315(13) 0.102(7) Uani 1 d . . .
Cl2 Cl 0.4060(12) 0.0385(8) 0.0632(9) 0.154(5) Uani 1 d . . .
Cl1 Cl 0.3127(11) -0.1203(10) 0.0995(11) 0.161(5) Uani 1 d . . .
C1S C 0.424(3) -0.041(3) 0.112(3) 0.108(13) Uani 1 d . . .
H1SA H 0.4595 -0.0079 0.1773 0.129 Uiso 1 calc R . .
H1SB H 0.4651 -0.0770 0.0846 0.129 Uiso 1 calc R . .

loop_
_atom_site_aniso_label
_atom_site_aniso_U_11
_atom_site_aniso_U_22
_atom_site_aniso_U_33
_atom_site_aniso_U_23
_atom_site_aniso_U_13
_atom_site_aniso_U_12
Ag1 0.0237(9) 0.0372(10) 0.0339(10) 0.0161(8) 0.0139(8) 0.0140(8)
Au1 0.0272(5) 0.0335(5) 0.0247(5) 0.0116(4) 0.0126(4) 0.0079(4)
Au2 0.0316(5) 0.0355(5) 0.0259(5) 0.0128(4) 0.0130(4) 0.0078(4)
Au3 0.0271(5) 0.0308(5) 0.0279(5) 0.0115(4) 0.0128(4) 0.0119(4)
Au4 0.0249(5) 0.0281(5) 0.0248(5) 0.0108(4) 0.0105(4) 0.0091(4)
Au5 0.0227(5) 0.0309(5) 0.0262(5) 0.0134(4) 0.0083(4) 0.0084(4)
Au6 0.0255(5) 0.0307(5) 0.0241(5) 0.0116(4) 0.0072(4) 0.0086(4)
N1 0.038(6) 0.039(6) 0.039(6) 0.019(5) 0.021(5) 0.008(5)
N2 0.026(5) 0.024(5) 0.031(6) 0.002(5) 0.012(5) 0.002(5)
N3 0.036(6) 0.035(6) 0.022(5) 0.014(5) 0.015(5) 0.018(5)
N4 0.040(6) 0.032(6) 0.032(6) 0.017(5) 0.015(5) 0.018(5)
N5 0.034(6) 0.040(6) 0.027(5) 0.021(5) 0.013(5) 0.016(5)
N6 0.027(5) 0.034(6) 0.034(5) 0.019(5) 0.009(5) 0.015(5)
N7 0.041(5) 0.044(5) 0.040(5) 0.022(5) 0.022(5) 0.009(5)
N8 0.029(5) 0.022(5) 0.034(5) 0.005(4) 0.011(4) 0.007(4)
N9 0.038(5) 0.038(5) 0.024(5) 0.013(4) 0.016(4) 0.016(4)
N10 0.038(5) 0.035(5) 0.034(5) 0.019(4) 0.016(5) 0.018(5)
N11 0.040(5) 0.042(5) 0.027(5) 0.017(4) 0.014(4) 0.016(5)
N12 0.027(5) 0.035(5) 0.034(5) 0.016(4) 0.013(4) 0.011(4)
C1 0.039(6) 0.041(6) 0.039(6) 0.020(5) 0.021(5) 0.009(5)
C2 0.039(6) 0.043(6) 0.042(6) 0.018(5) 0.021(5) 0.009(5)
C3 0.037(6) 0.041(6) 0.041(6) 0.016(5) 0.020(5) 0.009(5)
C4 0.025(5) 0.021(5) 0.030(5) 0.003(5) 0.014(5) 0.006(5)
C5 0.030(5) 0.026(5) 0.034(5) 0.001(5) 0.009(5) 0.003(5)
C6 0.029(6) 0.027(5) 0.031(6) 0.001(5) 0.012(5) -0.001(5)
C7 0.037(6) 0.036(5) 0.020(5) 0.014(5) 0.016(5) 0.019(5)
C8 0.039(6) 0.038(6) 0.026(5) 0.014(5) 0.014(5) 0.015(5)
C9 0.038(6) 0.037(6) 0.025(5) 0.014(5) 0.015(5) 0.014(5)
C10 0.039(6) 0.034(6) 0.031(6) 0.017(5) 0.016(5) 0.017(5)
C11 0.040(6) 0.038(6) 0.035(6) 0.016(5) 0.014(5) 0.017(5)
C12 0.039(6) 0.036(6) 0.033(6) 0.013(5) 0.015(5) 0.017(5)
C13 0.035(6) 0.041(6) 0.027(5) 0.018(5) 0.015(5) 0.016(5)
C14 0.039(6) 0.043(6) 0.029(5) 0.017(5) 0.011(5) 0.014(5)
C15 0.037(6) 0.042(6) 0.029(6) 0.020(5) 0.011(5) 0.013(5)
C16 0.027(5) 0.033(5) 0.034(5) 0.019(5) 0.011(5) 0.012(5)
C17 0.029(5) 0.034(6) 0.036(5) 0.018(5) 0.010(5) 0.010(5)
C18 0.029(6) 0.034(6) 0.036(6) 0.019(5) 0.007(5) 0.014(5)
C20 0.047(6) 0.051(6) 0.041(5) 0.023(5) 0.022(5) 0.012(5)
C21 0.051(6) 0.056(6) 0.044(6) 0.024(5) 0.025(5) 0.016(5)
C22 0.053(6) 0.058(7) 0.044(6) 0.028(6) 0.027(5) 0.017(6)
C23 0.056(7) 0.061(7) 0.046(6) 0.028(6) 0.027(6) 0.017(6)
C24 0.058(7) 0.064(7) 0.051(7) 0.026(6) 0.025(6) 0.018(6)
C25 0.059(7) 0.065(7) 0.053(7) 0.023(6) 0.023(6) 0.018(6)
C26 0.055(7) 0.062(7) 0.048(6) 0.023(6) 0.024(6) 0.017(6)
C30 0.032(5) 0.026(5) 0.040(5) 0.010(5) 0.012(5) 0.008(5)
C31 0.032(5) 0.030(5) 0.044(5) 0.016(5) 0.013(5) 0.009(4)
C32 0.035(6) 0.033(6) 0.048(6) 0.018(5) 0.012(5) 0.011(5)
C33 0.038(6) 0.034(6) 0.050(6) 0.020(5) 0.013(5) 0.009(5)
C34 0.038(6) 0.034(6) 0.049(6) 0.019(5) 0.015(5) 0.011(5)
C35 0.036(6) 0.032(6) 0.048(6) 0.018(5) 0.013(5) 0.013(5)
C36 0.035(6) 0.030(6) 0.048(6) 0.017(5) 0.011(5) 0.011(5)
C40 0.039(5) 0.039(5) 0.029(5) 0.013(5) 0.015(5) 0.016(5)
C41 0.040(5) 0.040(5) 0.033(5) 0.012(4) 0.013(5) 0.015(5)
C42 0.040(6) 0.043(6) 0.034(6) 0.010(5) 0.012(5) 0.016(5)
C43 0.041(6) 0.043(6) 0.036(6) 0.009(5) 0.012(5) 0.018(5)
C44 0.043(6) 0.045(6) 0.037(6) 0.008(5) 0.014(5) 0.016(6)
C45 0.043(6) 0.045(6) 0.038(6) 0.006(5) 0.013(5) 0.015(6)
C46 0.041(6) 0.042(6) 0.037(6) 0.008(5) 0.014(5) 0.015(5)
C50 0.038(5) 0.038(5) 0.038(5) 0.024(5) 0.014(5) 0.020(5)
C51 0.040(5) 0.045(6) 0.042(5) 0.024(5) 0.014(5) 0.017(5)
C52 0.040(6) 0.048(6) 0.043(6) 0.024(5) 0.015(5) 0.014(5)
C53 0.042(6) 0.052(7) 0.048(6) 0.021(6) 0.015(6) 0.015(6)
C54 0.045(7) 0.052(7) 0.050(6) 0.023(6) 0.011(6) 0.015(6)
C55 0.046(6) 0.051(7) 0.048(6) 0.024(6) 0.009(6) 0.016(6)
C56 0.044(6) 0.049(6) 0.045(6) 0.025(5) 0.012(5) 0.015(5)
C60 0.047(6) 0.044(6) 0.030(5) 0.015(5) 0.016(5) 0.012(5)
C61 0.052(6) 0.044(5) 0.032(5) 0.015(5) 0.014(5) 0.012(5)
C62 0.053(6) 0.044(6) 0.034(6) 0.015(5) 0.017(5) 0.013(5)
C63 0.057(7) 0.043(6) 0.036(6) 0.015(6) 0.018(6) 0.012(6)
C64 0.057(7) 0.042(6) 0.034(6) 0.017(6) 0.016(6) 0.015(6)
C65 0.056(7) 0.041(6) 0.033(6) 0.017(6) 0.014(6) 0.013(6)
C66 0.054(6) 0.042(6) 0.032(6) 0.017(5) 0.012(5) 0.012(5)
C70 0.027(5) 0.036(5) 0.037(5) 0.012(5) 0.014(5) 0.014(5)
C71 0.028(5) 0.037(5) 0.038(5) 0.011(5) 0.014(4) 0.012(4)
C72 0.030(5) 0.040(6) 0.042(6) 0.009(5) 0.013(5) 0.008(5)
C73 0.030(6) 0.044(6) 0.044(6) 0.010(5) 0.013(5) 0.006(5)
C74 0.030(6) 0.044(7) 0.044(6) 0.011(5) 0.011(5) 0.006(5)
C75 0.032(6) 0.043(6) 0.044(6) 0.010(5) 0.011(5) 0.005(5)
C76 0.030(5) 0.040(6) 0.042(6) 0.008(5) 0.013(5) 0.009(5)
B1 0.06(3) 0.10(3) 0.05(2) 0.02(2) 0.00(2) 0.05(3)
F1 0.104(15) 0.112(15) 0.045(10) 0.036(10) 0.018(10) 0.032(12)
F2 0.105(16) 0.068(13) 0.100(15) 0.016(12) 0.009(12) 0.016(12)
F3 0.058(11) 0.108(15) 0.067(12) 0.033(11) 0.000(10) -0.009(10)
F4 0.123(17) 0.132(18) 0.092(14) 0.054(13) 0.056(13) 0.077(15)
Cl2 0.213(15) 0.092(8) 0.159(12) 0.070(8) 0.039(11) 0.029(9)
Cl1 0.171(13) 0.149(12) 0.197(14) 0.097(11) 0.092(11) 0.026(10)
C1S 0.13(4) 0.12(3) 0.09(3) 0.06(3) 0.02(3) 0.03(3)

loop_
_atom_type_symbol
_atom_type_description
_atom_type_scat_dispersion_real
_atom_type_scat_dispersion_imag
_atom_type_scat_source
C C 0.0033 0.0016 'International Tables Vol C Tables 4.2.6.8 and 6.1.1.4'
H H 0.0000 0.0000 'International Tables Vol C Tables 4.2.6.8 and 6.1.1.4'
B B 0.0013 0.0007 'International Tables Vol C Tables 4.2.6.8 and 6.1.1.4'
N N 0.0061 0.0033 'International Tables Vol C Tables 4.2.6.8 and 6.1.1.4'
F F 0.0171 0.0103 'International Tables Vol C Tables 4.2.6.8 and 6.1.1.4'
Ag Ag -0.8971 1.1015 'International Tables Vol C Tables 4.2.6.8 and 6.1.1.4'
Au Au -2.0133 8.8022 'International Tables Vol C Tables 4.2.6.8 and 6.1.1.4'
Cl Cl 0.1484 0.1585 'International Tables Vol C Tables 4.2.6.8 and 6.1.1.4'

loop_
_geom_angle_atom_site_label_1
_geom_angle_atom_site_label_2
_geom_angle_atom_site_label_3
_geom_angle
_geom_angle_site_symmetry_1
_geom_angle_site_symmetry_3
_geom_angle_publ_flag
Au6 Ag1 Au3 145.13(7) . . ?
Au6 Ag1 Au5 78.17(5) . . ?
Au3 Ag1 Au5 96.65(6) . . ?
Au6 Ag1 Au1 115.05(6) . . ?
Au3 Ag1 Au1 78.54(5) . . ?
Au5 Ag1 Au1 163.01(7) . . ?
Au6 Ag1 Au4 76.24(5) . . ?
Au3 Ag1 Au4 136.37(6) . . ?
Au5 Ag1 Au4 75.29(5) . . ?
Au1 Ag1 Au4 96.80(6) . . ?
Au6 Ag1 Au2 78.52(5) . . ?
Au3 Ag1 Au2 74.94(5) . . ?
Au5 Ag1 Au2 121.14(6) . . ?
Au1 Ag1 Au2 73.70(4) . . ?
Au4 Ag1 Au2 145.90(7) . . ?
C7 Au1 N1 173.8(8) . . ?
C7 Au1 Ag1 80.3(6) . . ?
N1 Au1 Ag1 93.4(5) . . ?
C7 Au1 Au3 76.4(6) . 2_546 ?
N1 Au1 Au3 108.5(5) . 2_546 ?
Ag1 Au1 Au3 136.18(5) . 2_546 ?
C7 Au1 Au2 117.1(6) . . ?
N1 Au1 Au2 58.4(5) . . ?
Ag1 Au1 Au2 54.77(4) . . ?
Au3 Au1 Au2 105.53(3) 2_546 . ?
C7 Au1 Au3 57.9(6) . . ?
N1 Au1 Au3 117.9(5) . . ?
Ag1 Au1 Au3 50.05(4) . . ?
Au3 Au1 Au3 86.16(3) 2_546 . ?
Au2 Au1 Au3 59.59(3) . . ?
C7 Au1 Au4 76.2(6) . . ?
N1 Au1 Au4 99.1(5) . . ?
Ag1 Au1 Au4 42.18(4) . . ?
Au3 Au1 Au4 152.12(3) 2_546 . ?
Au2 Au1 Au4 91.72(3) . . ?
Au3 Au1 Au4 83.95(2) . . ?
C1 Au2 N2 177.2(8) . . ?
C1 Au2 Ag1 90.8(6) . . ?
N2 Au2 Ag1 88.2(5) . . ?
C1 Au2 Au1 57.9(7) . . ?
N2 Au2 Au1 119.6(5) . . ?
Ag1 Au2 Au1 51.53(4) . . ?
C1 Au2 Au3 119.2(7) . . ?
N2 Au2 Au3 58.3(5) . . ?
Ag1 Au2 Au3 50.22(4) . . ?
Au1 Au2 Au3 61.33(3) . . ?
C1 Au2 Au6 78.9(6) . . ?
N2 Au2 Au6 102.3(5) . . ?
Ag1 Au2 Au6 48.38(3) . . ?
Au1 Au2 Au6 83.39(3) . . ?
Au3 Au2 Au6 96.00(3) . . ?
C4 Au3 N3 173.0(7) . . ?
C4 Au3 Ag1 93.4(6) . . ?
N3 Au3 Ag1 80.0(5) . . ?
C4 Au3 Au1 103.5(6) . 2_546 ?
N3 Au3 Au1 81.0(5) . 2_546 ?
Ag1 Au3 Au1 145.20(5) . 2_546 ?
C4 Au3 Au2 58.5(6) . . ?
N3 Au3 Au2 115.1(5) . . ?
Ag1 Au3 Au2 54.84(4) . . ?
Au1 Au3 Au2 109.54(3) 2_546 . ?
C4 Au3 Au1 117.5(6) . . ?
N3 Au3 Au1 56.4(5) . . ?
Ag1 Au3 Au1 51.41(4) . . ?
Au1 Au3 Au1 93.84(3) 2_546 . ?
Au2 Au3 Au1 59.08(3) . . ?
C4 Au3 Au5 81.7(6) . . ?
N3 Au3 Au5 94.9(5) . . ?
Ag1 Au3 Au5 42.13(4) . . ?
Au1 Au3 Au5 169.00(3) 2_546 . ?
Au2 Au3 Au5 81.45(2) . . ?
Au1 Au3 Au5 92.30(3) . . ?
C16 Au4 N4 175.3(8) . . ?
C16 Au4 Ag1 90.4(6) . . ?
N4 Au4 Ag1 85.0(5) . . ?
C16 Au4 Au5 100.6(6) . 2_646 ?
N4 Au4 Au5 81.4(5) . 2_646 ?
Ag1 Au4 Au5 120.87(5) . 2_646 ?
C16 Au4 Au6 57.9(6) . . ?
N4 Au4 Au6 118.2(5) . . ?
Ag1 Au4 Au6 50.13(4) . . ?
Au5 Au4 Au6 88.18(3) 2_646 . ?
C16 Au4 Au5 118.3(6) . . ?
N4 Au4 Au5 58.1(5) . . ?
Ag1 Au4 Au5 51.44(4) . . ?
Au5 Au4 Au5 73.04(3) 2_646 . ?
Au6 Au4 Au5 60.53(2) . . ?
C16 Au4 Au1 76.3(6) . . ?
N4 Au4 Au1 100.4(5) . . ?
Ag1 Au4 Au1 41.01(4) . . ?
Au5 Au4 Au1 160.64(3) 2_646 . ?
Au6 Au4 Au1 73.89(2) . . ?
Au5 Au4 Au1 91.41(3) . . ?
C10 Au5 N5 174.5(8) . . ?
C10 Au5 Ag1 86.1(6) . . ?
N5 Au5 Ag1 89.1(5) . . ?
C10 Au5 Au4 99.0(6) . 2_646 ?
N5 Au5 Au4 84.0(5) . 2_646 ?
Ag1 Au5 Au4 152.46(5) . 2_646 ?
C10 Au5 Au4 57.9(6) . . ?
N5 Au5 Au4 116.8(5) . . ?
Ag1 Au5 Au4 53.26(4) . . ?
Au4 Au5 Au4 106.96(3) 2_646 . ?
C10 Au5 Au6 117.2(6) . . ?
N5 Au5 Au6 57.4(5) . . ?
Ag1 Au5 Au6 50.08(4) . . ?
Au4 Au5 Au6 104.95(3) 2_646 . ?
Au4 Au5 Au6 59.71(3) . . ?
C10 Au5 Au3 83.2(6) . . ?
N5 Au5 Au3 95.0(5) . . ?
Ag1 Au5 Au3 41.22(4) . . ?
Au4 Au5 Au3 165.90(3) 2_646 . ?
Au4 Au5 Au3 86.09(3) . . ?
Au6 Au5 Au3 86.07(2) . . ?
C13 Au6 N6 173.9(7) . . ?
C13 Au6 Ag1 87.2(6) . . ?
N6 Au6 Ag1 91.1(5) . . ?
C13 Au6 Au4 117.4(6) . . ?
N6 Au6 Au4 57.2(5) . . ?
Ag1 Au6 Au4 53.64(4) . . ?
C13 Au6 Au5 57.7(6) . . ?
N6 Au6 Au5 117.0(5) . . ?
Ag1 Au6 Au5 51.75(4) . . ?
Au4 Au6 Au5 59.77(2) . . ?
C13 Au6 Au2 76.9(6) . . ?
N6 Au6 Au2 106.7(5) . . ?
Ag1 Au6 Au2 53.11(4) . . ?
Au4 Au6 Au2 103.67(3) . . ?
Au5 Au6 Au2 89.64(3) . . ?
C1 N1 C3 109.9(19) . . ?
C1 N1 Au1 119.6(15) . . ?
C3 N1 Au1 130.5(16) . . ?
C4 N2 C6 106.2(18) . . ?
C4 N2 Au2 120.7(14) . . ?
C6 N2 Au2 132.6(15) . . ?
C7 N3 C9 104.8(17) . . ?
C7 N3 Au3 123.7(13) . . ?
C9 N3 Au3 131.4(15) . . ?
C10 N4 C12 108.0(18) . . ?
C10 N4 Au4 120.9(14) . . ?
C12 N4 Au4 131.1(15) . . ?
C13 N5 C15 108.0(17) . . ?
C13 N5 Au5 120.4(15) . . ?
C15 N5 Au5 131.1(14) . . ?
C16 N6 C18 106.6(18) . . ?
C16 N6 Au6 121.4(15) . . ?
C18 N6 Au6 131.9(14) . . ?
C1 N7 C2 110(2) . . ?
C1 N7 C20 128(2) . . ?
C2 N7 C20 120.9(19) . . ?
C4 N8 C5 110.7(18) . . ?
C4 N8 C30 127.0(19) . . ?
C5 N8 C30 122.3(18) . . ?
C7 N9 C8 106.2(18) . . ?
C7 N9 C40 127.7(18) . . ?
C8 N9 C40 125.7(18) . . ?
C10 N10 C11 109.3(19) . . ?
C10 N10 C50 126.5(19) . . ?
C11 N10 C50 124.1(18) . . ?
C13 N11 C14 109.6(18) . . ?
C13 N11 C60 125.5(19) . . ?
C14 N11 C60 124.9(19) . . ?
C17 N12 C16 106.6(18) . . ?
C17 N12 C70 126.3(19) . . ?
C16 N12 C70 127.0(18) . . ?
N7 C1 N1 107(2) . . ?
N7 C1 Au2 128.6(18) . . ?
N1 C1 Au2 124.1(17) . . ?
C3 C2 N7 106(2) . . ?
C2 C3 N1 107(2) . . ?
N8 C4 N2 107.5(18) . . ?
N8 C4 Au3 130.3(16) . . ?
N2 C4 Au3 122.0(15) . . ?
C6 C5 N8 104.9(19) . . ?
C5 C6 N2 111(2) . . ?
N3 C7 N9 112.5(18) . . ?
N3 C7 Au1 122.1(15) . . ?
N9 C7 Au1 125.4(16) . . ?
N9 C8 C9 107.0(19) . . ?
C8 C9 N3 109(2) . . ?
N10 C10 N4 107.7(19) . . ?
N10 C10 Au5 129.2(17) . . ?
N4 C10 Au5 123.0(15) . . ?
C12 C11 N10 108(2) . . ?
C11 C12 N4 107(2) . . ?
N5 C13 N11 107.4(19) . . ?
N5 C13 Au6 123.3(15) . . ?
N11 C13 Au6 128.8(16) . . ?
C15 C14 N11 106(2) . . ?
C14 C15 N5 109(2) . . ?
N6 C16 N12 110.4(18) . . ?
N6 C16 Au4 123.3(16) . . ?
N12 C16 Au4 126.2(16) . . ?
C18 C17 N12 108(2) . . ?
C17 C18 N6 108.4(19) . . ?
N7 C20 C21 114(2) . . ?
C22 C21 C26 117(2) . . ?
C22 C21 C20 123(2) . . ?
C26 C21 C20 120(2) . . ?
C21 C22 C23 125(3) . . ?
C22 C23 C24 118(2) . . ?
C25 C24 C23 119(3) . . ?
C24 C25 C26 123(3) . . ?
C21 C26 C25 118(2) . . ?
N8 C30 C31 113.7(18) . . ?
C32 C31 C36 121(2) . . ?
C32 C31 C30 117(2) . . ?
C36 C31 C30 122(2) . . ?
C31 C32 C33 120(2) . . ?
C34 C33 C32 120(2) . . ?
C33 C34 C35 120(2) . . ?
C34 C35 C36 119(2) . . ?
C31 C36 C35 120(2) . . ?
N9 C40 C41 114.5(19) . . ?
C46 C41 C42 117(2) . . ?
C46 C41 C40 122(2) . . ?
C42 C41 C40 121(2) . . ?
C43 C42 C41 119(2) . . ?
C44 C43 C42 124(2) . . ?
C43 C44 C45 116(2) . . ?
C46 C45 C44 121(2) . . ?
C41 C46 C45 123(2) . . ?
N10 C50 C51 110.8(19) . . ?
C52 C51 C56 118(2) . . ?
C52 C51 C50 121(2) . . ?
C56 C51 C50 121(2) . . ?
C53 C52 C51 122(2) . . ?
C54 C53 C52 121(2) . . ?
C53 C54 C55 119(2) . . ?
C56 C55 C54 121(2) . . ?
C55 C56 C51 119(2) . . ?
N11 C60 C61 113.3(19) . . ?
C62 C61 C66 121(2) . . ?
C62 C61 C60 121(2) . . ?
C66 C61 C60 118(2) . . ?
C61 C62 C63 119(3) . . ?
C64 C63 C62 122(2) . . ?
C63 C64 C65 119(2) . . ?
C66 C65 C64 120(3) . . ?
C65 C66 C61 120(2) . . ?
N12 C70 C71 111.1(17) . . ?
C76 C71 C72 118(2) . . ?
C76 C71 C70 120(2) . . ?
C72 C71 C70 121(2) . . ?
C71 C72 C73 118(2) . . ?
C74 C73 C72 123(2) . . ?
C73 C74 C75 120(2) . . ?
C74 C75 C76 121(2) . . ?
C71 C76 C75 120(2) . . ?
F2 B1 F1 110(3) . . ?
F2 B1 F3 108(3) . . ?
F1 B1 F3 113(4) . . ?
F2 B1 F4 110(4) . . ?
F1 B1 F4 110(3) . . ?
F3 B1 F4 107(3) . . ?
Cl2 C1S Cl1 112(2) . . ?

loop_
_geom_bond_atom_site_label_1
_geom_bond_atom_site_label_2
_geom_bond_distance
_geom_bond_site_symmetry_2
_geom_bond_publ_flag
Ag1 Au6 2.7312(17) . ?
Ag1 Au3 2.7468(18) . ?
Ag1 Au5 2.7964(18) . ?
Ag1 Au1 2.8006(18) . ?
Ag1 Au4 2.8658(18) . ?
Ag1 Au2 2.9219(18) . ?
Au1 C7 2.00(2) . ?
Au1 N1 2.022(18) . ?
Au1 Au3 3.2678(12) 2_546 ?
Au1 Au2 3.4335(12) . ?
Au1 Au3 3.5116(13) . ?
Au1 Au4 4.2376(11) . ?
Au2 C1 1.98(2) . ?
Au2 N2 2.035(17) . ?
Au2 Au3 3.4514(12) . ?
Au2 Au6 3.5805(12) . ?
Au3 C4 2.01(2) . ?
Au3 N3 2.032(17) . ?
Au3 Au1 3.2678(12) 2_546 ?
Au3 Au5 4.1406(11) . ?
Au4 C16 1.99(2) . ?
Au4 N4 2.016(17) . ?
Au4 Au5 3.1157(11) 2_646 ?
Au4 Au6 3.4566(12) . ?
Au4 Au5 3.4589(13) . ?
Au5 C10 1.99(2) . ?
Au5 N5 2.048(17) . ?
Au5 Au4 3.1157(11) 2_646 ?
Au5 Au6 3.4852(12) . ?
Au6 C13 2.00(2) . ?
Au6 N6 2.037(18) . ?
N1 C1 1.32(3) . ?
N1 C3 1.37(3) . ?
N2 C4 1.33(3) . ?
N2 C6 1.40(3) . ?
N3 C7 1.32(3) . ?
N3 C9 1.37(2) . ?
N4 C10 1.34(3) . ?
N4 C12 1.38(3) . ?
N5 C13 1.32(3) . ?
N5 C15 1.38(3) . ?
N6 C16 1.30(3) . ?
N6 C18 1.39(3) . ?
N7 C1 1.32(3) . ?
N7 C2 1.37(3) . ?
N7 C20 1.47(3) . ?
N8 C4 1.34(3) . ?
N8 C5 1.37(3) . ?
N8 C30 1.42(3) . ?
N9 C7 1.33(2) . ?
N9 C8 1.36(3) . ?
N9 C40 1.46(3) . ?
N10 C10 1.32(3) . ?
N10 C11 1.36(3) . ?
N10 C50 1.46(3) . ?
N11 C13 1.34(3) . ?
N11 C14 1.37(3) . ?
N11 C60 1.45(3) . ?
N12 C17 1.35(3) . ?
N12 C16 1.36(3) . ?
N12 C70 1.46(3) . ?
C2 C3 1.35(3) . ?
C5 C6 1.31(3) . ?
C8 C9 1.36(3) . ?
C11 C12 1.32(3) . ?
C14 C15 1.32(3) . ?
C17 C18 1.33(3) . ?
C20 C21 1.50(3) . ?
C21 C22 1.31(3) . ?
C21 C26 1.39(3) . ?
C22 C23 1.37(3) . ?
C23 C24 1.38(3) . ?
C24 C25 1.29(3) . ?
C25 C26 1.40(3) . ?
C30 C31 1.52(3) . ?
C31 C32 1.33(3) . ?
C31 C36 1.38(3) . ?
C32 C33 1.42(3) . ?
C33 C34 1.35(3) . ?
C34 C35 1.37(3) . ?
C35 C36 1.40(3) . ?
C40 C41 1.48(3) . ?
C41 C46 1.35(3) . ?
C41 C42 1.41(3) . ?
C42 C43 1.40(3) . ?
C43 C44 1.35(3) . ?
C44 C45 1.40(3) . ?
C45 C46 1.39(3) . ?
C50 C51 1.52(3) . ?
C51 C52 1.38(3) . ?
C51 C56 1.38(3) . ?
C52 C53 1.35(3) . ?
C53 C54 1.33(3) . ?
C54 C55 1.38(3) . ?
C55 C56 1.37(3) . ?
C60 C61 1.52(3) . ?
C61 C62 1.33(3) . ?
C61 C66 1.38(3) . ?
C62 C63 1.39(3) . ?
C63 C64 1.34(3) . ?
C64 C65 1.38(3) . ?
C65 C66 1.36(3) . ?
C70 C71 1.48(3) . ?
C71 C76 1.38(3) . ?
C71 C72 1.40(3) . ?
C72 C73 1.42(3) . ?
C73 C74 1.28(3) . ?
C74 C75 1.36(3) . ?
C75 C76 1.40(3) . ?
B1 F2 1.32(4) . ?
B1 F1 1.34(4) . ?
B1 F3 1.37(4) . ?
B1 F4 1.42(4) . ?
Cl2 C1S 1.63(3) . ?
Cl1 C1S 1.74(4) . ?

loop_
_geom_torsion_atom_site_label_1
_geom_torsion_atom_site_label_2
_geom_torsion_atom_site_label_3
_geom_torsion_atom_site_label_4
_geom_torsion
_geom_torsion_site_symmetry_1
_geom_torsion_site_symmetry_2
_geom_torsion_site_symmetry_3
_geom_torsion_site_symmetry_4
_geom_torsion_publ_flag
Au6 Ag1 Au1 C7 -158.1(6) . . . . ?
Au3 Ag1 Au1 C7 55.9(6) . . . . ?
Au5 Ag1 Au1 C7 -19.1(6) . . . . ?
Au4 Ag1 Au1 C7 -80.2(6) . . . . ?
Au2 Ag1 Au1 C7 133.3(6) . . . . ?
Au6 Ag1 Au1 N1 21.9(5) . . . . ?
Au3 Ag1 Au1 N1 -124.2(5) . . . . ?
Au5 Ag1 Au1 N1 160.8(6) . . . . ?
Au4 Ag1 Au1 N1 99.8(5) . . . . ?
Au2 Ag1 Au1 N1 -46.7(5) . . . . ?
Au6 Ag1 Au1 Au3 143.34(5) . . . 2_546 ?
Au3 Ag1 Au1 Au3 -2.69(8) . . . 2_546 ?
Au5 Ag1 Au1 Au3 -77.7(2) . . . 2_546 ?
Au4 Ag1 Au1 Au3 -138.70(5) . . . 2_546 ?
Au2 Ag1 Au1 Au3 74.78(6) . . . 2_546 ?
Au6 Ag1 Au1 Au2 68.56(6) . . . . ?
Au3 Ag1 Au1 Au2 -77.47(4) . . . . ?
Au5 Ag1 Au1 Au2 -152.5(3) . . . . ?
Au4 Ag1 Au1 Au2 146.51(6) . . . . ?
Au6 Ag1 Au1 Au3 146.03(8) . . . . ?
Au5 Ag1 Au1 Au3 -75.0(2) . . . . ?
Au4 Ag1 Au1 Au3 -136.02(6) . . . . ?
Au2 Ag1 Au1 Au3 77.47(4) . . . . ?
Au6 Ag1 Au1 Au4 -77.95(6) . . . . ?
Au3 Ag1 Au1 Au4 136.02(6) . . . . ?
Au5 Ag1 Au1 Au4 61.0(2) . . . . ?
Au2 Ag1 Au1 Au4 -146.51(6) . . . . ?
Au6 Ag1 Au2 C1 -74.3(7) . . . . ?
Au3 Ag1 Au2 C1 128.5(7) . . . . ?
Au5 Ag1 Au2 C1 -142.8(7) . . . . ?
Au1 Ag1 Au2 C1 46.3(7) . . . . ?
Au4 Ag1 Au2 C1 -31.5(7) . . . . ?
Au6 Ag1 Au2 N2 108.3(5) . . . . ?
Au3 Ag1 Au2 N2 -48.9(5) . . . . ?
Au5 Ag1 Au2 N2 39.9(5) . . . . ?
Au1 Ag1 Au2 N2 -131.1(5) . . . . ?
Au4 Ag1 Au2 N2 151.2(5) . . . . ?
Au6 Ag1 Au2 Au1 -120.63(6) . . . . ?
Au3 Ag1 Au2 Au1 82.20(4) . . . . ?
Au5 Ag1 Au2 Au1 170.92(8) . . . . ?
Au4 Ag1 Au2 Au1 -77.78(11) . . . . ?
Au6 Ag1 Au2 Au3 157.17(6) . . . . ?
Au5 Ag1 Au2 Au3 88.72(7) . . . . ?
Au1 Ag1 Au2 Au3 -82.20(4) . . . . ?
Au4 Ag1 Au2 Au3 -159.98(14) . . . . ?
Au3 Ag1 Au2 Au6 -157.17(6) . . . . ?
Au5 Ag1 Au2 Au6 -68.46(6) . . . . ?
Au1 Ag1 Au2 Au6 120.63(6) . . . . ?
Au4 Ag1 Au2 Au6 42.85(10) . . . . ?
C7 Au1 Au2 C1 -175.0(10) . . . . ?
N1 Au1 Au2 C1 0.1(10) . . . . ?
Ag1 Au1 Au2 C1 -121.4(8) . . . . ?
Au3 Au1 Au2 C1 102.5(8) 2_546 . . . ?
Au3 Au1 Au2 C1 178.4(8) . . . . ?
Au4 Au1 Au2 C1 -99.6(8) . . . . ?
C7 Au1 Au2 N2 6.5(8) . . . . ?
N1 Au1 Au2 N2 -178.5(8) . . . . ?
Ag1 Au1 Au2 N2 60.1(5) . . . . ?
Au3 Au1 Au2 N2 -76.0(5) 2_546 . . . ?
Au3 Au1 Au2 N2 -0.1(5) . . . . ?
Au4 Au1 Au2 N2 81.9(5) . . . . ?
C7 Au1 Au2 Ag1 -53.7(7) . . . . ?
N1 Au1 Au2 Ag1 121.4(6) . . . . ?
Au3 Au1 Au2 Ag1 -136.10(5) 2_546 . . . ?
Au3 Au1 Au2 Ag1 -60.20(4) . . . . ?
Au4 Au1 Au2 Ag1 21.76(4) . . . . ?
C7 Au1 Au2 Au3 6.5(6) . . . . ?
N1 Au1 Au2 Au3 -178.4(6) . . . . ?
Ag1 Au1 Au2 Au3 60.20(4) . . . . ?
Au3 Au1 Au2 Au3 -75.90(3) 2_546 . . . ?
Au4 Au1 Au2 Au3 81.96(2) . . . . ?
C7 Au1 Au2 Au6 -94.0(7) . . . . ?
N1 Au1 Au2 Au6 81.1(6) . . . . ?
Ag1 Au1 Au2 Au6 -40.36(4) . . . . ?
Au3 Au1 Au2 Au6 -176.46(3) 2_546 . . . ?
Au3 Au1 Au2 Au6 -100.56(3) . . . . ?
Au4 Au1 Au2 Au6 -18.60(2) . . . . ?
Au6 Ag1 Au3 C4 5.2(6) . . . . ?
Au5 Ag1 Au3 C4 -73.6(6) . . . . ?
Au1 Ag1 Au3 C4 122.9(6) . . . . ?
Au4 Ag1 Au3 C4 -149.2(6) . . . . ?
Au2 Ag1 Au3 C4 46.9(6) . . . . ?
Au6 Ag1 Au3 N3 -172.3(5) . . . . ?
Au5 Ag1 Au3 N3 108.9(5) . . . . ?
Au1 Ag1 Au3 N3 -54.6(5) . . . . ?
Au4 Ag1 Au3 N3 33.2(5) . . . . ?
Au2 Ag1 Au3 N3 -130.6(5) . . . . ?
Au6 Ag1 Au3 Au1 -114.43(12) . . . 2_546 ?
Au5 Ag1 Au3 Au1 166.75(6) . . . 2_546 ?
Au1 Ag1 Au3 Au1 3.26(10) . . . 2_546 ?
Au4 Ag1 Au3 Au1 91.11(11) . . . 2_546 ?
Au2 Ag1 Au3 Au1 -72.74(8) . . . 2_546 ?
Au6 Ag1 Au3 Au2 -41.69(10) . . . . ?
Au5 Ag1 Au3 Au2 -120.51(6) . . . . ?
Au1 Ag1 Au3 Au2 76.00(4) . . . . ?
Au4 Ag1 Au3 Au2 163.85(11) . . . . ?
Au6 Ag1 Au3 Au1 -117.69(13) . . . . ?
Au5 Ag1 Au3 Au1 163.49(7) . . . . ?
Au4 Ag1 Au3 Au1 87.85(10) . . . . ?
Au2 Ag1 Au3 Au1 -76.00(4) . . . . ?
Au6 Ag1 Au3 Au5 78.82(12) . . . . ?
Au1 Ag1 Au3 Au5 -163.49(7) . . . . ?
Au4 Ag1 Au3 Au5 -75.63(9) . . . . ?
Au2 Ag1 Au3 Au5 120.51(6) . . . . ?
C1 Au2 Au3 C4 175.1(10) . . . . ?
N2 Au2 Au3 C4 -3.4(9) . . . . ?
Ag1 Au2 Au3 C4 -121.2(7) . . . . ?
Au1 Au2 Au3 C4 176.7(7) . . . . ?
Au6 Au2 Au3 C4 -104.2(7) . . . . ?
C1 Au2 Au3 N3 -8.0(9) . . . . ?
N2 Au2 Au3 N3 173.4(8) . . . . ?
Ag1 Au2 Au3 N3 55.7(5) . . . . ?
Au1 Au2 Au3 N3 -6.5(5) . . . . ?
Au6 Au2 Au3 N3 72.6(5) . . . . ?
C1 Au2 Au3 Ag1 -63.7(7) . . . . ?
N2 Au2 Au3 Ag1 117.8(5) . . . . ?
Au1 Au2 Au3 Ag1 -62.13(5) . . . . ?
Au6 Au2 Au3 Ag1 16.96(5) . . . . ?
C1 Au2 Au3 Au1 81.0(7) . . . 2_546 ?
N2 Au2 Au3 Au1 -97.6(5) . . . 2_546 ?
Ag1 Au2 Au3 Au1 144.67(6) . . . 2_546 ?
Au1 Au2 Au3 Au1 82.54(3) . . . 2_546 ?
Au6 Au2 Au3 Au1 161.63(3) . . . 2_546 ?
C1 Au2 Au3 Au1 -1.5(7) . . . . ?
N2 Au2 Au3 Au1 179.9(5) . . . . ?
Ag1 Au2 Au3 Au1 62.13(5) . . . . ?
Au6 Au2 Au3 Au1 79.09(3) . . . . ?
C1 Au2 Au3 Au5 -99.4(7) . . . . ?
N2 Au2 Au3 Au5 82.0(5) . . . . ?
Ag1 Au2 Au3 Au5 -35.76(5) . . . . ?
Au1 Au2 Au3 Au5 -97.89(3) . . . . ?
Au6 Au2 Au3 Au5 -18.81(3) . . . . ?
C7 Au1 Au3 C4 -176.3(9) . . . . ?
N1 Au1 Au3 C4 -1.6(8) . . . . ?
Ag1 Au1 Au3 C4 -70.8(6) . . . . ?
Au3 Au1 Au3 C4 107.3(6) 2_546 . . . ?
Au2 Au1 Au3 C4 -3.2(6) . . . . ?
Au4 Au1 Au3 C4 -98.8(6) . . . . ?
C7 Au1 Au3 N3 -0.2(9) . . . . ?
N1 Au1 Au3 N3 174.5(8) . . . . ?
Ag1 Au1 Au3 N3 105.3(6) . . . . ?
Au3 Au1 Au3 N3 -76.5(6) 2_546 . . . ?
Au2 Au1 Au3 N3 173.0(6) . . . . ?
Au4 Au1 Au3 N3 77.4(6) . . . . ?
C7 Au1 Au3 Ag1 -105.5(7) . . . . ?
N1 Au1 Au3 Ag1 69.2(6) . . . . ?
Au3 Au1 Au3 Ag1 178.14(6) 2_546 . . . ?
Au2 Au1 Au3 Ag1 67.61(5) . . . . ?
Au4 Au1 Au3 Ag1 -27.97(4) . . . . ?
C7 Au1 Au3 Au1 76.4(7) . . . 2_546 ?
N1 Au1 Au3 Au1 -108.9(6) . . . 2_546 ?
Ag1 Au1 Au3 Au1 -178.14(6) . . . 2_546 ?
Au3 Au1 Au3 Au1 0.0 2_546 . . 2_546 ?
Au2 Au1 Au3 Au1 -110.52(3) . . . 2_546 ?
Au4 Au1 Au3 Au1 153.90(3) . . . 2_546 ?
C7 Au1 Au3 Au2 -173.1(7) . . . . ?
N1 Au1 Au3 Au2 1.6(6) . . . . ?
Ag1 Au1 Au3 Au2 -67.61(5) . . . . ?
Au3 Au1 Au3 Au2 110.52(3) 2_546 . . . ?
Au4 Au1 Au3 Au2 -95.58(3) . . . . ?
C7 Au1 Au3 Au5 -94.5(7) . . . . ?
N1 Au1 Au3 Au5 80.2(6) . . . . ?
Ag1 Au1 Au3 Au5 11.00(4) . . . . ?
Au3 Au1 Au3 Au5 -170.86(3) 2_546 . . . ?
Au2 Au1 Au3 Au5 78.61(3) . . . . ?
Au4 Au1 Au3 Au5 -16.97(2) . . . . ?
Au6 Ag1 Au4 C16 45.8(6) . . . . ?
Au3 Ag1 Au4 C16 -148.9(6) . . . . ?
Au5 Ag1 Au4 C16 126.9(6) . . . . ?
Au1 Ag1 Au4 C16 -68.4(6) . . . . ?
Au2 Ag1 Au4 C16 2.4(6) . . . . ?
Au6 Ag1 Au4 N4 -133.7(5) . . . . ?
Au3 Ag1 Au4 N4 31.6(5) . . . . ?
Au5 Ag1 Au4 N4 -52.6(5) . . . . ?
Au1 Ag1 Au4 N4 112.1(5) . . . . ?
Au2 Ag1 Au4 N4 -177.0(5) . . . . ?
Au6 Ag1 Au4 Au5 -56.80(5) . . . 2_646 ?
Au3 Ag1 Au4 Au5 108.50(9) . . . 2_646 ?
Au5 Ag1 Au4 Au5 24.34(6) . . . 2_646 ?
Au1 Ag1 Au4 Au5 -170.99(4) . . . 2_646 ?
Au2 Ag1 Au4 Au5 -100.13(11) . . . 2_646 ?
Au3 Ag1 Au4 Au6 165.30(12) . . . . ?
Au5 Ag1 Au4 Au6 81.14(4) . . . . ?
Au1 Ag1 Au4 Au6 -114.19(6) . . . . ?
Au2 Ag1 Au4 Au6 -43.33(10) . . . . ?
Au6 Ag1 Au4 Au5 -81.14(4) . . . . ?
Au3 Ag1 Au4 Au5 84.16(9) . . . . ?
Au1 Ag1 Au4 Au5 164.67(7) . . . . ?
Au2 Ag1 Au4 Au5 -124.47(13) . . . . ?
Au6 Ag1 Au4 Au1 114.19(6) . . . . ?
Au3 Ag1 Au4 Au1 -80.51(9) . . . . ?
Au5 Ag1 Au4 Au1 -164.67(7) . . . . ?
Au2 Ag1 Au4 Au1 70.86(11) . . . . ?
C7 Au1 Au4 C16 -162.4(9) . . . . ?
N1 Au1 Au4 C16 21.8(8) . . . . ?
Ag1 Au1 Au4 C16 106.9(7) . . . . ?
Au3 Au1 Au4 C16 -150.9(7) 2_546 . . . ?
Au2 Au1 Au4 C16 80.1(7) . . . . ?
Au3 Au1 Au4 C16 139.2(7) . . . . ?
C7 Au1 Au4 N4 20.9(8) . . . . ?
N1 Au1 Au4 N4 -154.8(7) . . . . ?
Ag1 Au1 Au4 N4 -69.8(5) . . . . ?
Au3 Au1 Au4 N4 32.5(5) 2_546 . . . ?
Au2 Au1 Au4 N4 -96.6(5) . . . . ?
Au3 Au1 Au4 N4 -37.4(5) . . . . ?
C7 Au1 Au4 Ag1 90.7(6) . . . . ?
N1 Au1 Au4 Ag1 -85.0(5) . . . . ?
Au3 Au1 Au4 Ag1 102.24(9) 2_546 . . . ?
Au2 Au1 Au4 Ag1 -26.80(5) . . . . ?
Au3 Au1 Au4 Ag1 32.37(5) . . . . ?
C7 Au1 Au4 Au5 114.6(6) . . . 2_646 ?
N1 Au1 Au4 Au5 -61.1(6) . . . 2_646 ?
Ag1 Au1 Au4 Au5 23.93(10) . . . 2_646 ?
Au3 Au1 Au4 Au5 126.17(10) 2_546 . . 2_646 ?
Au2 Au1 Au4 Au5 -2.87(10) . . . 2_646 ?
Au3 Au1 Au4 Au5 56.30(10) . . . 2_646 ?
C7 Au1 Au4 Au6 137.5(6) . . . . ?
N1 Au1 Au4 Au6 -38.2(5) . . . . ?
Ag1 Au1 Au4 Au6 46.77(5) . . . . ?
Au3 Au1 Au4 Au6 149.01(7) 2_546 . . . ?
Au2 Au1 Au4 Au6 19.97(3) . . . . ?
Au3 Au1 Au4 Au6 79.14(3) . . . . ?
C7 Au1 Au4 Au5 78.8(6) . . . . ?
N1 Au1 Au4 Au5 -96.9(5) . . . . ?
Ag1 Au1 Au4 Au5 -11.93(5) . . . . ?
Au3 Au1 Au4 Au5 90.30(7) 2_546 . . . ?
Au2 Au1 Au4 Au5 -38.74(3) . . . . ?
Au3 Au1 Au4 Au5 20.43(3) . . . . ?
Au6 Ag1 Au5 C10 130.8(6) . . . . ?
Au3 Ag1 Au5 C10 -84.1(6) . . . . ?
Au1 Ag1 Au5 C10 -11.8(7) . . . . ?
Au4 Ag1 Au5 C10 52.1(6) . . . . ?
Au2 Ag1 Au5 C10 -160.5(6) . . . . ?
Au6 Ag1 Au5 N5 -46.4(5) . . . . ?
Au3 Ag1 Au5 N5 98.7(5) . . . . ?
Au1 Ag1 Au5 N5 171.0(5) . . . . ?
Au4 Ag1 Au5 N5 -125.1(5) . . . . ?
Au2 Ag1 Au5 N5 22.3(5) . . . . ?
Au6 Ag1 Au5 Au4 28.77(11) . . . 2_646 ?
Au3 Ag1 Au5 Au4 173.80(8) . . . 2_646 ?
Au1 Ag1 Au5 Au4 -113.8(2) . . . 2_646 ?
Au4 Ag1 Au5 Au4 -49.91(11) . . . 2_646 ?
Au2 Ag1 Au5 Au4 97.41(11) . . . 2_646 ?
Au6 Ag1 Au5 Au4 78.68(4) . . . . ?
Au3 Ag1 Au5 Au4 -136.28(6) . . . . ?
Au1 Ag1 Au5 Au4 -63.9(2) . . . . ?
Au2 Ag1 Au5 Au4 147.32(8) . . . . ?
Au3 Ag1 Au5 Au6 145.04(7) . . . . ?
Au1 Ag1 Au5 Au6 -142.6(3) . . . . ?
Au4 Ag1 Au5 Au6 -78.68(4) . . . . ?
Au2 Ag1 Au5 Au6 68.64(6) . . . . ?
Au6 Ag1 Au5 Au3 -145.04(7) . . . . ?
Au1 Ag1 Au5 Au3 72.4(2) . . . . ?
Au4 Ag1 Au5 Au3 136.28(6) . . . . ?
Au2 Ag1 Au5 Au3 -76.40(7) . . . . ?
C16 Au4 Au5 C10 -176.8(10) . . . . ?
N4 Au4 Au5 C10 -0.3(9) . . . . ?
Ag1 Au4 Au5 C10 -111.6(7) . . . . ?
Au5 Au4 Au5 C10 90.1(7) 2_646 . . . ?
Au6 Au4 Au5 C10 -172.2(7) . . . . ?
Au1 Au4 Au5 C10 -101.6(7) . . . . ?
C16 Au4 Au5 N5 1.3(9) . . . . ?
N4 Au4 Au5 N5 177.8(8) . . . . ?
Ag1 Au4 Au5 N5 66.5(5) . . . . ?
Au5 Au4 Au5 N5 -91.8(5) 2_646 . . . ?
Au6 Au4 Au5 N5 5.9(5) . . . . ?
Au1 Au4 Au5 N5 76.5(5) . . . . ?
C16 Au4 Au5 Ag1 -65.2(7) . . . . ?
N4 Au4 Au5 Ag1 111.3(6) . . . . ?
Au5 Au4 Au5 Ag1 -158.29(5) 2_646 . . . ?
Au6 Au4 Au5 Ag1 -60.58(4) . . . . ?
Au1 Au4 Au5 Ag1 9.99(4) . . . . ?
C16 Au4 Au5 Au4 93.1(7) . . . 2_646 ?
N4 Au4 Au5 Au4 -90.4(6) . . . 2_646 ?
Ag1 Au4 Au5 Au4 158.29(5) . . . 2_646 ?
Au5 Au4 Au5 Au4 0.0 2_646 . . 2_646 ?
Au6 Au4 Au5 Au4 97.72(3) . . . 2_646 ?
Au1 Au4 Au5 Au4 168.29(3) . . . 2_646 ?
C16 Au4 Au5 Au6 -4.6(7) . . . . ?
N4 Au4 Au5 Au6 171.9(6) . . . . ?
Ag1 Au4 Au5 Au6 60.58(4) . . . . ?
Au5 Au4 Au5 Au6 -97.72(3) 2_646 . . . ?
Au1 Au4 Au5 Au6 70.57(2) . . . . ?
C16 Au4 Au5 Au3 -92.4(7) . . . . ?
N4 Au4 Au5 Au3 84.2(6) . . . . ?
Ag1 Au4 Au5 Au3 -27.16(4) . . . . ?
Au5 Au4 Au5 Au3 174.55(3) 2_646 . . . ?
Au6 Au4 Au5 Au3 -87.74(2) . . . . ?
Au1 Au4 Au5 Au3 -17.17(2) . . . . ?
C4 Au3 Au5 C10 -163.5(8) . . . . ?
N3 Au3 Au5 C10 22.6(8) . . . . ?
Ag1 Au3 Au5 C10 91.9(6) . . . . ?
Au1 Au3 Au5 C10 -44.9(7) 2_546 . . . ?
Au2 Au3 Au5 C10 137.3(6) . . . . ?
Au1 Au3 Au5 C10 79.0(6) . . . . ?
C4 Au3 Au5 N5 21.7(8) . . . . ?
N3 Au3 Au5 N5 -152.2(7) . . . . ?
Ag1 Au3 Au5 N5 -82.9(5) . . . . ?
Au1 Au3 Au5 N5 140.4(5) 2_546 . . . ?
Au2 Au3 Au5 N5 -37.5(5) . . . . ?
Au1 Au3 Au5 N5 -95.7(5) . . . . ?
C4 Au3 Au5 Ag1 104.6(6) . . . . ?
N3 Au3 Au5 Ag1 -69.3(5) . . . . ?
Au1 Au3 Au5 Ag1 -136.72(18) 2_546 . . . ?
Au2 Au3 Au5 Ag1 45.42(5) . . . . ?
Au1 Au3 Au5 Ag1 -12.85(5) . . . . ?
C4 Au3 Au5 Au4 -63.6(6) . . . 2_646 ?
N3 Au3 Au5 Au4 122.5(5) . . . 2_646 ?
Ag1 Au3 Au5 Au4 -168.18(14) . . . 2_646 ?
Au1 Au3 Au5 Au4 55.1(2) 2_546 . . 2_646 ?
Au2 Au3 Au5 Au4 -122.77(13) . . . 2_646 ?
Au1 Au3 Au5 Au4 178.97(12) . . . 2_646 ?
C4 Au3 Au5 Au4 138.3(6) . . . . ?
N3 Au3 Au5 Au4 -35.6(5) . . . . ?
Ag1 Au3 Au5 Au4 33.72(5) . . . . ?
Au1 Au3 Au5 Au4 -103.00(17) 2_546 . . . ?
Au2 Au3 Au5 Au4 79.14(3) . . . . ?
Au1 Au3 Au5 Au4 20.88(3) . . . . ?
C4 Au3 Au5 Au6 78.5(6) . . . . ?
N3 Au3 Au5 Au6 -95.4(5) . . . . ?
Ag1 Au3 Au5 Au6 -26.14(5) . . . . ?
Au1 Au3 Au5 Au6 -162.86(17) 2_546 . . . ?
Au2 Au3 Au5 Au6 19.28(3) . . . . ?
Au1 Au3 Au5 Au6 -38.98(3) . . . . ?
Au3 Ag1 Au6 C13 -34.7(6) . . . . ?
Au5 Ag1 Au6 C13 49.9(6) . . . . ?
Au1 Ag1 Au6 C13 -141.4(6) . . . . ?
Au4 Ag1 Au6 C13 127.4(6) . . . . ?
Au2 Ag1 Au6 C13 -75.7(6) . . . . ?
Au3 Ag1 Au6 N6 151.2(5) . . . . ?
Au5 Ag1 Au6 N6 -124.2(5) . . . . ?
Au1 Ag1 Au6 N6 44.5(5) . . . . ?
Au4 Ag1 Au6 N6 -46.7(5) . . . . ?
Au2 Ag1 Au6 N6 110.2(5) . . . . ?
Au3 Ag1 Au6 Au4 -162.16(14) . . . . ?
Au5 Ag1 Au6 Au4 -77.54(4) . . . . ?
Au1 Ag1 Au6 Au4 91.16(7) . . . . ?
Au2 Ag1 Au6 Au4 156.89(6) . . . . ?
Au3 Ag1 Au6 Au5 -84.62(12) . . . . ?
Au1 Ag1 Au6 Au5 168.70(8) . . . . ?
Au4 Ag1 Au6 Au5 77.54(4) . . . . ?
Au2 Ag1 Au6 Au5 -125.57(6) . . . . ?
Au3 Ag1 Au6 Au2 40.95(10) . . . . ?
Au5 Ag1 Au6 Au2 125.57(6) . . . . ?
Au1 Ag1 Au6 Au2 -65.73(5) . . . . ?
Au4 Ag1 Au6 Au2 -156.89(6) . . . . ?
C16 Au4 Au6 C13 174.4(10) . . . . ?
N4 Au4 Au6 C13 -8.5(9) . . . . ?
Ag1 Au4 Au6 C13 -63.3(7) . . . . ?
Au5 Au4 Au6 C13 70.7(7) 2_646 . . . ?
Au5 Au4 Au6 C13 -0.8(7) . . . . ?
Au1 Au4 Au6 C13 -101.9(7) . . . . ?
C16 Au4 Au6 N6 -2.1(9) . . . . ?
N4 Au4 Au6 N6 174.9(8) . . . . ?
Ag1 Au4 Au6 N6 120.1(6) . . . . ?
Au5 Au4 Au6 N6 -105.8(6) 2_646 . . . ?
Au5 Au4 Au6 N6 -177.3(5) . . . . ?
Au1 Au4 Au6 N6 81.6(5) . . . . ?
C16 Au4 Au6 Ag1 -122.2(7) . . . . ?
N4 Au4 Au6 Ag1 54.8(6) . . . . ?
Au5 Au4 Au6 Ag1 134.06(5) 2_646 . . . ?
Au5 Au4 Au6 Ag1 62.56(5) . . . . ?
Au1 Au4 Au6 Ag1 -38.54(5) . . . . ?
C16 Au4 Au6 Au5 175.2(7) . . . . ?
N4 Au4 Au6 Au5 -7.8(6) . . . . ?
Ag1 Au4 Au6 Au5 -62.56(5) . . . . ?
Au5 Au4 Au6 Au5 71.50(3) 2_646 . . . ?
Au1 Au4 Au6 Au5 -101.10(3) . . . . ?
C16 Au4 Au6 Au2 -103.4(7) . . . . ?
N4 Au4 Au6 Au2 73.6(6) . . . . ?
Ag1 Au4 Au6 Au2 18.85(5) . . . . ?
Au5 Au4 Au6 Au2 152.91(3) 2_646 . . . ?
Au5 Au4 Au6 Au2 81.41(3) . . . . ?
Au1 Au4 Au6 Au2 -19.69(3) . . . . ?
C10 Au5 Au6 C13 -173.4(10) . . . . ?
N5 Au5 Au6 C13 5.5(9) . . . . ?
Ag1 Au5 Au6 C13 -115.3(7) . . . . ?
Au4 Au5 Au6 C13 78.0(7) 2_646 . . . ?
Au4 Au5 Au6 C13 179.2(7) . . . . ?
Au3 Au5 Au6 C13 -93.0(7) . . . . ?
C10 Au5 Au6 N6 10.0(9) . . . . ?
N5 Au5 Au6 N6 -171.2(8) . . . . ?
Ag1 Au5 Au6 N6 68.1(5) . . . . ?
Au4 Au5 Au6 N6 -98.6(5) 2_646 . . . ?
Au4 Au5 Au6 N6 2.5(5) . . . . ?
Au3 Au5 Au6 N6 90.3(5) . . . . ?
C10 Au5 Au6 Ag1 -58.1(7) . . . . ?
N5 Au5 Au6 Ag1 120.8(6) . . . . ?
Au4 Au5 Au6 Ag1 -166.68(6) 2_646 . . . ?
Au4 Au5 Au6 Ag1 -65.52(5) . . . . ?
Au3 Au5 Au6 Ag1 22.24(5) . . . . ?
C10 Au5 Au6 Au4 7.4(7) . . . . ?
N5 Au5 Au6 Au4 -173.7(6) . . . . ?
Ag1 Au5 Au6 Au4 65.52(5) . . . . ?
Au4 Au5 Au6 Au4 -101.17(3) 2_646 . . . ?
Au3 Au5 Au6 Au4 87.76(3) . . . . ?
C10 Au5 Au6 Au2 -98.7(7) . . . . ?
N5 Au5 Au6 Au2 80.2(6) . . . . ?
Ag1 Au5 Au6 Au2 -40.58(5) . . . . ?
Au4 Au5 Au6 Au2 152.73(3) 2_646 . . . ?
Au4 Au5 Au6 Au2 -106.10(3) . . . . ?
Au3 Au5 Au6 Au2 -18.34(2) . . . . ?
C1 Au2 Au6 C13 -162.3(9) . . . . ?
N2 Au2 Au6 C13 20.2(8) . . . . ?
Ag1 Au2 Au6 C13 96.5(6) . . . . ?
Au1 Au2 Au6 C13 139.2(6) . . . . ?
Au3 Au2 Au6 C13 79.0(6) . . . . ?
C1 Au2 Au6 N6 22.8(8) . . . . ?
N2 Au2 Au6 N6 -154.7(7) . . . . ?
Ag1 Au2 Au6 N6 -78.4(5) . . . . ?
Au1 Au2 Au6 N6 -35.7(5) . . . . ?
Au3 Au2 Au6 N6 -95.9(5) . . . . ?
C1 Au2 Au6 Ag1 101.2(7) . . . . ?
N2 Au2 Au6 Ag1 -76.2(5) . . . . ?
Au1 Au2 Au6 Ag1 42.70(5) . . . . ?
Au3 Au2 Au6 Ag1 -17.45(5) . . . . ?
C1 Au2 Au6 Au4 82.2(7) . . . . ?
N2 Au2 Au6 Au4 -95.2(5) . . . . ?
Ag1 Au2 Au6 Au4 -18.98(5) . . . . ?
Au1 Au2 Au6 Au4 23.72(3) . . . . ?
Au3 Au2 Au6 Au4 -36.43(3) . . . . ?
C1 Au2 Au6 Au5 140.9(7) . . . . ?
N2 Au2 Au6 Au5 -36.5(5) . . . . ?
Ag1 Au2 Au6 Au5 39.70(5) . . . . ?
Au1 Au2 Au6 Au5 82.40(3) . . . . ?
Au3 Au2 Au6 Au5 22.26(3) . . . . ?
C7 Au1 N1 C1 44(8) . . . . ?
Ag1 Au1 N1 C1 44.2(16) . . . . ?
Au3 Au1 N1 C1 -97.3(16) 2_546 . . . ?
Au2 Au1 N1 C1 -0.1(14) . . . . ?
Au3 Au1 N1 C1 -1.7(18) . . . . ?
Au4 Au1 N1 C1 86.3(16) . . . . ?
C7 Au1 N1 C3 -134(7) . . . . ?
Ag1 Au1 N1 C3 -134.4(19) . . . . ?
Au3 Au1 N1 C3 84.1(19) 2_546 . . . ?
Au2 Au1 N1 C3 -179(2) . . . . ?
Au3 Au1 N1 C3 179.7(17) . . . . ?
Au4 Au1 N1 C3 -92.3(19) . . . . ?
C1 Au2 N2 C4 -22(17) . . . . ?
Ag1 Au2 N2 C4 48.0(15) . . . . ?
Au1 Au2 N2 C4 5.2(17) . . . . ?
Au3 Au2 N2 C4 5.1(13) . . . . ?
Au6 Au2 N2 C4 94.6(15) . . . . ?
C1 Au2 N2 C6 149(16) . . . . ?
Ag1 Au2 N2 C6 -141.1(18) . . . . ?
Au1 Au2 N2 C6 176.2(16) . . . . ?
Au3 Au2 N2 C6 176(2) . . . . ?
Au6 Au2 N2 C6 -94.5(18) . . . . ?
C4 Au3 N3 C7 30(7) . . . . ?
Ag1 Au3 N3 C7 50.2(16) . . . . ?
Au1 Au3 N3 C7 -100.5(16) 2_546 . . . ?
Au2 Au3 N3 C7 6.9(18) . . . . ?
Au1 Au3 N3 C7 0.2(14) . . . . ?
Au5 Au3 N3 C7 89.7(16) . . . . ?
C4 Au3 N3 C9 -146(6) . . . . ?
Ag1 Au3 N3 C9 -125.7(18) . . . . ?
Au1 Au3 N3 C9 83.6(18) 2_546 . . . ?
Au2 Au3 N3 C9 -169.0(16) . . . . ?
Au1 Au3 N3 C9 -176(2) . . . . ?
Au5 Au3 N3 C9 -86.2(18) . . . . ?
C16 Au4 N4 C10 41(11) . . . . ?
Ag1 Au4 N4 C10 47.4(16) . . . . ?
Au5 Au4 N4 C10 -74.9(16) 2_646 . . . ?
Au6 Au4 N4 C10 8.4(18) . . . . ?
Au5 Au4 N4 C10 0.4(14) . . . . ?
Au1 Au4 N4 C10 85.6(16) . . . . ?
C16 Au4 N4 C12 -140(9) . . . . ?
Ag1 Au4 N4 C12 -134.1(19) . . . . ?
Au5 Au4 N4 C12 103.7(18) 2_646 . . . ?
Au6 Au4 N4 C12 -173.1(16) . . . . ?
Au5 Au4 N4 C12 179(2) . . . . ?
Au1 Au4 N4 C12 -95.9(18) . . . . ?
C10 Au5 N5 C13 3(9) . . . . ?
Ag1 Au5 N5 C13 33.1(16) . . . . ?
Au4 Au5 N5 C13 -120.2(16) 2_646 . . . ?
Au4 Au5 N5 C13 -14.2(17) . . . . ?
Au6 Au5 N5 C13 -8.1(13) . . . . ?
Au3 Au5 N5 C13 74.0(16) . . . . ?
C10 Au5 N5 C15 -168(7) . . . . ?
Ag1 Au5 N5 C15 -137.3(18) . . . . ?
Au4 Au5 N5 C15 69.4(18) 2_646 . . . ?
Au4 Au5 N5 C15 175.4(16) . . . . ?
Au6 Au5 N5 C15 -179(2) . . . . ?
Au3 Au5 N5 C15 -96.5(18) . . . . ?
C13 Au6 N6 C16 -27(8) . . . . ?
Ag1 Au6 N6 C16 47.4(16) . . . . ?
Au4 Au6 N6 C16 3.2(14) . . . . ?
Au5 Au6 N6 C16 0.6(17) . . . . ?
Au2 Au6 N6 C16 99.0(16) . . . . ?
C13 Au6 N6 C18 149(7) . . . . ?
Ag1 Au6 N6 C18 -136.8(18) . . . . ?
Au4 Au6 N6 C18 179(2) . . . . ?
Au5 Au6 N6 C18 176.5(16) . . . . ?
Au2 Au6 N6 C18 -85.2(18) . . . . ?
C2 N7 C1 N1 -2(3) . . . . ?
C20 N7 C1 N1 -172(2) . . . . ?
C2 N7 C1 Au2 179.4(17) . . . . ?
C20 N7 C1 Au2 9(3) . . . . ?
C3 N1 C1 N7 0(3) . . . . ?
Au1 N1 C1 N7 -178.7(14) . . . . ?
C3 N1 C1 Au2 179.0(16) . . . . ?
Au1 N1 C1 Au2 0(3) . . . . ?
N2 Au2 C1 N7 -154(15) . . . . ?
Ag1 Au2 C1 N7 137(2) . . . . ?
Au1 Au2 C1 N7 179(2) . . . . ?
Au3 Au2 C1 N7 -179.9(17) . . . . ?
Au6 Au2 C1 N7 89(2) . . . . ?
N2 Au2 C1 N1 28(17) . . . . ?
Ag1 Au2 C1 N1 -42.0(19) . . . . ?
Au1 Au2 C1 N1 -0.1(15) . . . . ?
Au3 Au2 C1 N1 2(2) . . . . ?
Au6 Au2 C1 N1 -89.2(19) . . . . ?
C1 N7 C2 C3 3(3) . . . . ?
C20 N7 C2 C3 173.9(19) . . . . ?
N7 C2 C3 N1 -3(2) . . . . ?
C1 N1 C3 C2 2(3) . . . . ?
Au1 N1 C3 C2 -179.8(15) . . . . ?
C5 N8 C4 N2 -1(2) . . . . ?
C30 N8 C4 N2 177.9(18) . . . . ?
C5 N8 C4 Au3 -176.6(15) . . . . ?
C30 N8 C4 Au3 3(3) . . . . ?
C6 N2 C4 N8 2(2) . . . . ?
Au2 N2 C4 N8 175.5(12) . . . . ?
C6 N2 C4 Au3 178.1(14) . . . . ?
Au2 N2 C4 Au3 -9(2) . . . . ?
N3 Au3 C4 N8 156(5) . . . . ?
Ag1 Au3 C4 N8 135.4(18) . . . . ?
Au1 Au3 C4 N8 -75.3(19) 2_546 . . . ?
Au2 Au3 C4 N8 180(2) . . . . ?
Au1 Au3 C4 N8 -176.9(16) . . . . ?
Au5 Au3 C4 N8 94.8(19) . . . . ?
N3 Au3 C4 N2 -19(7) . . . . ?
Ag1 Au3 C4 N2 -39.2(16) . . . . ?
Au1 Au3 C4 N2 110.1(16) 2_546 . . . ?
Au2 Au3 C4 N2 5.2(13) . . . . ?
Au1 Au3 C4 N2 8.4(18) . . . . ?
Au5 Au3 C4 N2 -79.8(16) . . . . ?
C4 N8 C5 C6 0(2) . . . . ?
C30 N8 C5 C6 -179.6(18) . . . . ?
N8 C5 C6 N2 2(2) . . . . ?
C4 N2 C6 C5 -3(2) . . . . ?
Au2 N2 C6 C5 -174.6(15) . . . . ?
C9 N3 C7 N9 -2(2) . . . . ?
Au3 N3 C7 N9 -178.5(13) . . . . ?
C9 N3 C7 Au1 176.4(14) . . . . ?
Au3 N3 C7 Au1 0(2) . . . . ?
C8 N9 C7 N3 -1(2) . . . . ?
C40 N9 C7 N3 -174.0(19) . . . . ?
C8 N9 C7 Au1 -178.6(15) . . . . ?
C40 N9 C7 Au1 8(3) . . . . ?
N1 Au1 C7 N3 -49(8) . . . . ?
Ag1 Au1 C7 N3 -48.3(16) . . . . ?
Au3 Au1 C7 N3 94.3(17) 2_546 . . . ?
Au2 Au1 C7 N3 -6.4(19) . . . . ?
Au3 Au1 C7 N3 0.2(14) . . . . ?
Au4 Au1 C7 N3 -91.2(17) . . . . ?
N1 Au1 C7 N9 129(7) . . . . ?
Ag1 Au1 C7 N9 129.6(18) . . . . ?
Au3 Au1 C7 N9 -87.8(18) 2_546 . . . ?
Au2 Au1 C7 N9 171.4(15) . . . . ?
Au3 Au1 C7 N9 178(2) . . . . ?
Au4 Au1 C7 N9 86.6(17) . . . . ?
C7 N9 C8 C9 3(2) . . . . ?
C40 N9 C8 C9 176.2(19) . . . . ?
N9 C8 C9 N3 -4(2) . . . . ?
C7 N3 C9 C8 3(2) . . . . ?
Au3 N3 C9 C8 179.8(15) . . . . ?
C11 N10 C10 N4 -3(2) . . . . ?
C50 N10 C10 N4 179.7(19) . . . . ?
C11 N10 C10 Au5 179.8(16) . . . . ?
C50 N10 C10 Au5 3(3) . . . . ?
C12 N4 C10 N10 3(2) . . . . ?
Au4 N4 C10 N10 -177.9(13) . . . . ?
C12 N4 C10 Au5 -179.6(15) . . . . ?
Au4 N4 C10 Au5 -1(2) . . . . ?
N5 Au5 C10 N10 159(7) . . . . ?
Ag1 Au5 C10 N10 129(2) . . . . ?
Au4 Au5 C10 N10 -79(2) 2_646 . . . ?
Au4 Au5 C10 N10 177(2) . . . . ?
Au6 Au5 C10 N10 169.3(17) . . . . ?
Au3 Au5 C10 N10 87(2) . . . . ?
N5 Au5 C10 N4 -17(9) . . . . ?
Ag1 Au5 C10 N4 -47.8(17) . . . . ?
Au4 Au5 C10 N4 104.9(17) 2_646 . . . ?
Au4 Au5 C10 N4 0.5(14) . . . . ?
Au6 Au5 C10 N4 -7(2) . . . . ?
Au3 Au5 C10 N4 -89.1(18) . . . . ?
C10 N10 C11 C12 2(3) . . . . ?
C50 N10 C11 C12 179.1(19) . . . . ?
N10 C11 C12 N4 0(2) . . . . ?
C10 N4 C12 C11 -2(2) . . . . ?
Au4 N4 C12 C11 179.3(15) . . . . ?
C15 N5 C13 N11 0(2) . . . . ?
Au5 N5 C13 N11 -172.6(13) . . . . ?
C15 N5 C13 Au6 -173.2(15) . . . . ?
Au5 N5 C13 Au6 14(2) . . . . ?
C14 N11 C13 N5 1(2) . . . . ?
C60 N11 C13 N5 179.4(19) . . . . ?
C14 N11 C13 Au6 173.8(16) . . . . ?
C60 N11 C13 Au6 -8(3) . . . . ?
N6 Au6 C13 N5 21(8) . . . . ?
Ag1 Au6 C13 N5 -53.9(17) . . . . ?
Au4 Au6 C13 N5 -8(2) . . . . ?
Au5 Au6 C13 N5 -8.6(14) . . . . ?
Au2 Au6 C13 N5 -106.6(18) . . . . ?
N6 Au6 C13 N11 -151(6) . . . . ?
Ag1 Au6 C13 N11 134.7(19) . . . . ?
Au4 Au6 C13 N11 -179.2(17) . . . . ?
Au5 Au6 C13 N11 -180(2) . . . . ?
Au2 Au6 C13 N11 82.0(19) . . . . ?
C13 N11 C14 C15 -2(2) . . . . ?
C60 N11 C14 C15 180(2) . . . . ?
N11 C14 C15 N5 2(2) . . . . ?
C13 N5 C15 C14 -1(2) . . . . ?
Au5 N5 C15 C14 170.3(15) . . . . ?
C18 N6 C16 N12 1(2) . . . . ?
Au6 N6 C16 N12 178.0(13) . . . . ?
C18 N6 C16 Au4 177.6(14) . . . . ?
Au6 N6 C16 Au4 -6(2) . . . . ?
C17 N12 C16 N6 -2(2) . . . . ?
C70 N12 C16 N6 174.0(18) . . . . ?
C17 N12 C16 Au4 -178.4(15) . . . . ?
C70 N12 C16 Au4 -2(3) . . . . ?
N4 Au4 C16 N6 -31(11) . . . . ?
Ag1 Au4 C16 N6 -37.1(17) . . . . ?
Au5 Au4 C16 N6 84.4(17) 2_646 . . . ?
Au6 Au4 C16 N6 3.3(14) . . . . ?
Au5 Au4 C16 N6 8(2) . . . . ?
Au1 Au4 C16 N6 -76.0(17) . . . . ?
N4 Au4 C16 N12 145(9) . . . . ?
Ag1 Au4 C16 N12 138.6(17) . . . . ?
Au5 Au4 C16 N12 -99.8(17) 2_646 . . . ?
Au6 Au4 C16 N12 179(2) . . . . ?
Au5 Au4 C16 N12 -176.1(15) . . . . ?
Au1 Au4 C16 N12 99.7(18) . . . . ?
C16 N12 C17 C18 2(2) . . . . ?
C70 N12 C17 C18 -174.0(18) . . . . ?
N12 C17 C18 N6 -2(2) . . . . ?
C16 N6 C18 C17 0(2) . . . . ?
Au6 N6 C18 C17 -176.1(14) . . . . ?
C1 N7 C20 C21 94(3) . . . . ?
C2 N7 C20 C21 -76(3) . . . . ?
N7 C20 C21 C22 144(3) . . . . ?
N7 C20 C21 C26 -42(3) . . . . ?
C26 C21 C22 C23 1(4) . . . . ?
C20 C21 C22 C23 175(3) . . . . ?
C21 C22 C23 C24 3(4) . . . . ?
C22 C23 C24 C25 -2(4) . . . . ?
C23 C24 C25 C26 -2(4) . . . . ?
C22 C21 C26 C25 -5(4) . . . . ?
C20 C21 C26 C25 -180(2) . . . . ?
C24 C25 C26 C21 6(4) . . . . ?
C4 N8 C30 C31 -100(2) . . . . ?
C5 N8 C30 C31 79(2) . . . . ?
N8 C30 C31 C32 -162(2) . . . . ?
N8 C30 C31 C36 24(3) . . . . ?
C36 C31 C32 C33 0(4) . . . . ?
C30 C31 C32 C33 -175(2) . . . . ?
C31 C32 C33 C34 0(4) . . . . ?
C32 C33 C34 C35 -2(4) . . . . ?
C33 C34 C35 C36 5(4) . . . . ?
C32 C31 C36 C35 3(4) . . . . ?
C30 C31 C36 C35 177(2) . . . . ?
C34 C35 C36 C31 -5(3) . . . . ?
C7 N9 C40 C41 -124(2) . . . . ?
C8 N9 C40 C41 64(3) . . . . ?
N9 C40 C41 C46 -140(2) . . . . ?
N9 C40 C41 C42 41(3) . . . . ?
C46 C41 C42 C43 0(3) . . . . ?
C40 C41 C42 C43 180(2) . . . . ?
C41 C42 C43 C44 0(4) . . . . ?
C42 C43 C44 C45 -1(4) . . . . ?
C43 C44 C45 C46 2(4) . . . . ?
C42 C41 C46 C45 1(4) . . . . ?
C40 C41 C46 C45 -179(2) . . . . ?
C44 C45 C46 C41 -2(4) . . . . ?
C10 N10 C50 C51 -116(2) . . . . ?
C11 N10 C50 C51 67(3) . . . . ?
N10 C50 C51 C52 72(3) . . . . ?
N10 C50 C51 C56 -105(3) . . . . ?
C56 C51 C52 C53 -3(4) . . . . ?
C50 C51 C52 C53 180(2) . . . . ?
C51 C52 C53 C54 3(4) . . . . ?
C52 C53 C54 C55 -3(4) . . . . ?
C53 C54 C55 C56 4(4) . . . . ?
C54 C55 C56 C51 -4(4) . . . . ?
C52 C51 C56 C55 4(4) . . . . ?
C50 C51 C56 C55 -179(2) . . . . ?
C13 N11 C60 C61 74(3) . . . . ?
C14 N11 C60 C61 -108(2) . . . . ?
N11 C60 C61 C62 -106(3) . . . . ?
N11 C60 C61 C66 72(3) . . . . ?
C66 C61 C62 C63 2(4) . . . . ?
C60 C61 C62 C63 -180(2) . . . . ?
C61 C62 C63 C64 -1(4) . . . . ?
C62 C63 C64 C65 0(4) . . . . ?
C63 C64 C65 C66 0(3) . . . . ?
C64 C65 C66 C61 1(3) . . . . ?
C62 C61 C66 C65 -2(4) . . . . ?
C60 C61 C66 C65 180(2) . . . . ?
C17 N12 C70 C71 68(3) . . . . ?
C16 N12 C70 C71 -107(2) . . . . ?
N12 C70 C71 C76 -157(2) . . . . ?
N12 C70 C71 C72 22(3) . . . . ?
C76 C71 C72 C73 -2(3) . . . . ?
C70 C71 C72 C73 178(2) . . . . ?
C71 C72 C73 C74 0(4) . . . . ?
C72 C73 C74 C75 2(4) . . . . ?
C73 C74 C75 C76 -1(4) . . . . ?
C72 C71 C76 C75 3(3) . . . . ?
C70 C71 C76 C75 -178(2) . . . . ?
C74 C75 C76 C71 -1(4) . . . . ?
